data_4028435
loop_
_publ_author_name
'Tristan A. Reekie'
'Martin G. Banwell'
'Anthony C. Willis'

_publ_contact_author_address
;
Research School of Chemistry,
Australian National University,
Canberra, A. C. T. 0200, Australia
;
_publ_contact_author_email 'mgb@rsc.anu.edu.au '
_publ_contact_author_fax ' 61 2 6125 8114 '
_publ_contact_author_name 'Martin G. Banwell'
_publ_contact_author_phone ' 61 2 6125 8202 '
_publ_section_title
;
 Intramolecular Cycloaddition Reactions of cis-1,2-Dihydrocatechol
 Derivatives Incorporating C3-Tethered Diazoketones, Nitrile Oxides, and
 Azides: Stereocontrolled Routes to Enantiomerically Pure
 Spiro[5.5]undecanes and Related Systems
;
_journal_name_full 'Journal of Organic Chemistry'
_journal_page_first 7100
_journal_page_last 7111
_journal_paper_doi 10.1021/jo400952u
_journal_volume 78
_journal_year 2013
_chemical_absolute_configuration syn
_chemical_compound_source local
_chemical_formula_moiety 'C14 H19 N O3'
_chemical_formula_sum 'C14 H19 N O3'
_chemical_formula_weight 249.31
_space_group_IT_number 19
_symmetry_cell_setting orthorhombic
_symmetry_space_group_name_Hall 'P 2ac 2ab'
_symmetry_space_group_name_H-M 'P 21 21 21'
_atom_sites_solution_hydrogens geom
_atom_sites_solution_primary direct
_audit_creation_date 08-11-13
_audit_creation_method CRYSTALS_ver_12.85
_audit_update_record
;
2008-11-13 - Report on C14 H14 N1 O3
             by Anthony C. Willis
             for  Tristan Reekie and Martin Banwell

2008-11-13 - passes checkcif tests with minor warnings  

;
_cell_angle_alpha 90
_cell_angle_beta 90
_cell_angle_gamma 90
_cell_formula_units_Z 4
_cell_length_a 7.8250(2)
_cell_length_b 8.9113(2)
_cell_length_c 18.7892(5)
_cell_measurement_reflns_used 11593
_cell_measurement_temperature 200
_cell_measurement_theta_max 30
_cell_measurement_theta_min 2.6
_cell_volume 1310.19(6)
_computing_cell_refinement 'DENZO/SCALEPACK (Otwinowski & Minor, 1997)'
_computing_data_collection 'COLLECT (Nonius, 1997-2001).'
_computing_data_reduction 'DENZO/SCALEPACK (Otwinowski & Minor, 1997)'
_computing_molecular_graphics
; 
ORTEP-II (Johnson 1976) in teXsan (MSC, 1992-1997)
;
_computing_publication_material 'CRYSTALS (Betteridge et al., 2003)'
_computing_structure_refinement 'CRYSTALS (Betteridge et al., 2003)'
_computing_structure_solution 'SIR92 (Altomare et al., 1994)'
_diffrn_ambient_temperature 200
_diffrn_measured_fraction_theta_full 0.992
_diffrn_measured_fraction_theta_max 0.992
_diffrn_measurement_device 'Nonius KappaCCD'
_diffrn_measurement_device_type Area
_diffrn_measurement_method ' \f and \w scans with CCD '
_diffrn_radiation_monochromator graphite
_diffrn_radiation_type 'Mo K\a'
_diffrn_radiation_wavelength 0.71073
_diffrn_reflns_av_R_equivalents 0.030
_diffrn_reflns_limit_h_max 10
_diffrn_reflns_limit_h_min -11
_diffrn_reflns_limit_k_max 12
_diffrn_reflns_limit_k_min -12
_diffrn_reflns_limit_l_max 25
_diffrn_reflns_limit_l_min -26
_diffrn_reflns_number 17299
_diffrn_reflns_theta_full 30.045
_diffrn_reflns_theta_max 30.045
_diffrn_reflns_theta_min 3.465
_diffrn_standards_number 0
_exptl_absorpt_coefficient_mu 0.089
_exptl_absorpt_correction_T_max 0.983
_exptl_absorpt_correction_T_min 0.974
_exptl_absorpt_correction_type integration
_exptl_absorpt_process_details
;
via gaussian method (Coppens, 1970) implemented in maXus (2000)
;
_exptl_crystal_colour colourless
_exptl_crystal_density_diffrn 1.264
_exptl_crystal_description block
_exptl_crystal_F_000 536
_exptl_crystal_size_max 0.35
_exptl_crystal_size_mid 0.27
_exptl_crystal_size_min 0.27
_refine_diff_density_max 0.21
_refine_diff_density_min -0.16
_refine_ls_abs_structure_details
;
The enantiomer has been assigned by reference to an unchanging chiral
centre in the synthetic procedure.
;
_refine_ls_extinction_method none
_refine_ls_goodness_of_fit_ref 0.9131
_refine_ls_hydrogen_treatment refxyz
_refine_ls_matrix_type full
_refine_ls_number_parameters 220
_refine_ls_number_reflns 2192
_refine_ls_number_restraints 0
_refine_ls_R_factor_all 0.0415
_refine_ls_R_factor_gt 0.0332
_refine_ls_shift/su_max 0.004766
_refine_ls_structure_factor_coef Fsqd
_refine_ls_weighting_details
;
 Method= Modified Sheldrick 
 w=1/[\s^2^(F^2^) + ( 0.04P)^2^ + 0.00P] 
 ,where P=(max(Fo^2^,0) + 2Fc^2^)/3 
;
_refine_ls_weighting_scheme calc
_refine_ls_wR_factor_all 0.0823
_refine_ls_wR_factor_gt 0.0806
_refine_ls_wR_factor_ref 0.0823
_reflns_limit_h_max 11
_reflns_limit_h_min 0
_reflns_limit_k_max 12
_reflns_limit_k_min 0
_reflns_limit_l_max 26
_reflns_limit_l_min 0
_reflns_number_gt 1793
_reflns_number_total 2192
_reflns_threshold_expression I>2.0\s(I)
_oxford_diffrn_Wilson_B_factor 2.70
_oxford_diffrn_Wilson_scale 0.63
_oxford_refine_ls_r_factor_ref 0.0415
_oxford_refine_ls_scale 1.452(9)
_oxford_reflns_number_all 2192
_oxford_reflns_threshold_expression_ref I>-10.0\s(I)
_oxford_structure_analysis_title '11131212 ban0830'
_cod_data_source_file jo400952u_si_004.cif
_cod_data_source_block ban0830
_cod_original_sg_symbol_H-M 'P 21 21 21 '
_cod_database_code 4028435

loop_
_symmetry_equiv_pos_as_xyz
x,y,z
x+1/2,-y+1/2,-z
-x,y+1/2,-z+1/2
-x+1/2,-y,z+1/2

loop_
_atom_site_label
_atom_site_type_symbol
_atom_site_fract_x
_atom_site_fract_y
_atom_site_fract_z
_atom_site_U_iso_or_equiv
_atom_site_occupancy
_atom_site_adp_type
C1 C 0.6636(2) 0.77384(18) 0.38990(9) 0.0462 1.0000 Uani
C2 C 0.4880(3) 0.7991(2) 0.41791(9) 0.0537 1.0000 Uani
C3 C 0.3633(2) 0.69987(19) 0.41603(9) 0.0459 1.0000 Uani
C4 C 0.38498(17) 0.54452(16) 0.38868(8) 0.0332 1.0000 Uani
O5 O 0.32519(12) 0.43912(13) 0.44094(6) 0.0436 1.0000 Uani
C6 C 0.47057(18) 0.37596(16) 0.47742(7) 0.0313 1.0000 Uani
O7 O 0.61664(11) 0.44949(11) 0.44859(5) 0.0306 1.0000 Uani
C8 C 0.57048(16) 0.49935(15) 0.37866(7) 0.0279 1.0000 Uani
C9 C 0.69641(18) 0.62086(16) 0.35576(7) 0.0321 1.0000 Uani
C10 C 0.88248(19) 0.5634(2) 0.36361(9) 0.0430 1.0000 Uani
C11 C 0.9205(2) 0.4362(3) 0.31223(10) 0.0526 1.0000 Uani
C12 C 0.8919(3) 0.4816(3) 0.23449(10) 0.0613 1.0000 Uani
C13 C 0.7119(2) 0.5476(3) 0.22237(8) 0.0527 1.0000 Uani
C14 C 0.68017(19) 0.66192(17) 0.27805(8) 0.0382 1.0000 Uani
N15 N 0.6816(2) 0.80391(17) 0.26643(8) 0.0527 1.0000 Uani
O16 O 0.6886(2) 0.88152(13) 0.33210(7) 0.0612 1.0000 Uani
C17 C 0.4637(3) 0.4104(2) 0.55583(9) 0.0478 1.0000 Uani
C18 C 0.4762(2) 0.20955(18) 0.46265(10) 0.0428 1.0000 Uani
H11 H 0.759(3) 0.802(2) 0.4260(10) 0.0547 1.0000 Uiso
H21 H 0.462(3) 0.900(3) 0.4382(11) 0.0641 1.0000 Uiso
H31 H 0.254(3) 0.725(2) 0.4338(10) 0.0549 1.0000 Uiso
H41 H 0.317(2) 0.5326(18) 0.3449(9) 0.0394 1.0000 Uiso
H81 H 0.571(2) 0.4151(18) 0.3459(8) 0.0327 1.0000 Uiso
H101 H 0.954(3) 0.646(2) 0.3542(10) 0.0525 1.0000 Uiso
H102 H 0.898(2) 0.533(2) 0.4127(10) 0.0524 1.0000 Uiso
H111 H 1.041(3) 0.402(2) 0.3174(11) 0.0629 1.0000 Uiso
H112 H 0.851(3) 0.352(2) 0.3216(11) 0.0610 1.0000 Uiso
H121 H 0.981(3) 0.564(2) 0.2207(11) 0.0737 1.0000 Uiso
H122 H 0.898(3) 0.387(3) 0.2008(12) 0.0758 1.0000 Uiso
H131 H 0.710(3) 0.596(2) 0.1770(11) 0.0629 1.0000 Uiso
H132 H 0.623(3) 0.466(2) 0.2236(11) 0.0623 1.0000 Uiso
H171 H 0.566(3) 0.357(3) 0.5783(11) 0.0695 1.0000 Uiso
H172 H 0.470(3) 0.518(3) 0.5617(11) 0.0718 1.0000 Uiso
H173 H 0.362(3) 0.370(3) 0.5757(12) 0.0717 1.0000 Uiso
H181 H 0.577(3) 0.165(2) 0.4910(10) 0.0626 1.0000 Uiso
H182 H 0.365(3) 0.162(2) 0.4777(11) 0.0624 1.0000 Uiso
H183 H 0.486(3) 0.195(2) 0.4122(11) 0.0624 1.0000 Uiso

loop_
_atom_site_aniso_label
_atom_site_aniso_U_11
_atom_site_aniso_U_22
_atom_site_aniso_U_33
_atom_site_aniso_U_23
_atom_site_aniso_U_13
_atom_site_aniso_U_12
C1 0.0589(10) 0.0345(8) 0.0452(8) 0.0038(7) -0.0064(8) -0.0119(8)
C2 0.0805(13) 0.0329(7) 0.0478(9) -0.0002(7) 0.0074(9) 0.0068(9)
C3 0.0516(9) 0.0443(9) 0.0418(8) 0.0089(7) 0.0085(7) 0.0144(8)
C4 0.0281(6) 0.0403(7) 0.0314(6) 0.0101(6) -0.0016(5) 0.0005(6)
O5 0.0246(4) 0.0554(6) 0.0510(6) 0.0254(6) 0.0000(5) 0.0016(5)
C6 0.0229(6) 0.0367(7) 0.0342(6) 0.0085(6) 0.0004(5) 0.0012(6)
O7 0.0253(4) 0.0362(5) 0.0302(4) 0.0102(4) -0.0026(4) -0.0029(4)
C8 0.0267(6) 0.0306(6) 0.0263(6) 0.0036(5) -0.0032(5) -0.0027(5)
C9 0.0297(7) 0.0362(7) 0.0305(6) 0.0086(6) -0.0033(6) -0.0069(6)
C10 0.0277(7) 0.0574(9) 0.0441(8) 0.0207(8) -0.0053(6) -0.0114(7)
C11 0.0333(7) 0.0636(11) 0.0610(10) 0.0195(9) 0.0082(7) 0.0079(8)
C12 0.0516(10) 0.0828(14) 0.0494(10) 0.0071(10) 0.0148(9) 0.0132(11)
C13 0.0486(9) 0.0792(13) 0.0302(7) 0.0078(9) 0.0032(7) 0.0011(10)
C14 0.0277(6) 0.0525(9) 0.0345(7) 0.0169(7) -0.0019(6) -0.0024(7)
N15 0.0449(7) 0.0593(9) 0.0540(8) 0.0290(8) 0.0012(7) -0.0019(7)
O16 0.0766(9) 0.0398(6) 0.0672(8) 0.0156(6) 0.0043(7) -0.0138(7)
C17 0.0432(8) 0.0646(11) 0.0355(7) 0.0040(8) 0.0068(7) 0.0065(9)
C18 0.0356(7) 0.0375(7) 0.0552(9) 0.0067(7) 0.0002(7) -0.0076(7)

loop_
_atom_type_symbol
_atom_type_scat_dispersion_real
_atom_type_scat_dispersion_imag
_atom_type_scat_Cromer_Mann_a1
_atom_type_scat_Cromer_Mann_b1
_atom_type_scat_Cromer_Mann_a2
_atom_type_scat_Cromer_Mann_b2
_atom_type_scat_Cromer_Mann_a3
_atom_type_scat_Cromer_Mann_b3
_atom_type_scat_Cromer_Mann_a4
_atom_type_scat_Cromer_Mann_b4
_atom_type_scat_Cromer_Mann_c
_atom_type_scat_source
C 0.0033 0.0016 2.3100 20.8439 1.0200 10.2075 1.5886 0.5687 0.8650 51.6512 0.2156 'International Tables Vol C 4.2.6.8 and 6.1.1.4'
H 0.0000 0.0000 0.4930 10.5109 0.3229 26.1257 0.1402 3.1424 0.0408 57.7998 0.0030 'International Tables Vol C 4.2.6.8 and 6.1.1.4'
N 0.0061 0.0033 12.2126 0.0057 3.1322 9.8933 2.0125 28.9975 1.1663 0.5826 -11.5290 'International Tables Vol C 4.2.6.8 and 6.1.1.4'
O 0.0106 0.0060 3.0485 13.2771 2.2868 5.7011 1.5463 0.3239 0.8670 32.9089 0.2508 'International Tables Vol C 4.2.6.8 and 6.1.1.4'

loop_
_exptl_crystal_face_index_h
_exptl_crystal_face_index_k
_exptl_crystal_face_index_l
_exptl_crystal_face_perp_dist
1 1 0 0.200
-1 -1 0 0.180
1 -1 0 0.180
-1 1 0 0.160
0 1 1 0.150
0 -1 -1 0.120
1 0 1 0.170
-1 0 -1 0.180
0 -1 2 0.140
0 1 -2 0.130
1 5 12 0.160
1 0 -2 0.200
-1 0 2 0.180
-1 -5 -10 0.113

loop_
_geom_angle_atom_site_label_1
_geom_angle_atom_site_label_2
_geom_angle_atom_site_label_3
_geom_angle
_geom_angle_publ_flag
C2 C1 C9 115.98(14) yes
C2 C1 O16 106.66(15) yes
C9 C1 O16 104.55(12) yes
C2 C1 H11 113.2(10) no
C9 C1 H11 111.6(11) no
O16 C1 H11 103.5(11) no
C1 C2 C3 124.98(16) yes
C1 C2 H21 117.1(13) no
C3 C2 H21 117.9(13) no
C2 C3 C4 123.33(16) yes
C2 C3 H31 120.0(12) no
C4 C3 H31 116.7(12) no
C3 C4 O5 109.58(12) yes
C3 C4 C8 113.53(13) yes
O5 C4 C8 102.87(11) yes
C3 C4 H41 109.1(10) no
O5 C4 H41 109.0(10) no
C8 C4 H41 112.5(10) no
C4 O5 C6 108.84(10) yes
O5 C6 O7 105.82(10) yes
O5 C6 C17 110.93(13) yes
O7 C6 C17 107.87(13) yes
O5 C6 C18 108.61(13) yes
O7 C6 C18 111.01(13) yes
C17 C6 C18 112.41(14) yes
C6 O7 C8 106.80(9) yes
C4 C8 O7 102.09(10) yes
C4 C8 C9 117.66(11) yes
O7 C8 C9 108.40(10) yes
C4 C8 H81 106.8(10) no
O7 C8 H81 109.9(9) no
C9 C8 H81 111.5(9) no
C1 C9 C8 113.96(12) yes
C1 C9 C10 114.37(13) yes
C8 C9 C10 110.19(11) yes
C1 C9 C14 100.11(12) yes
C8 C9 C14 112.95(12) yes
C10 C9 C14 104.54(12) yes
C9 C10 C11 111.73(14) yes
C9 C10 H101 106.6(12) no
C11 C10 H101 110.2(11) no
C9 C10 H102 107.6(12) no
C11 C10 H102 112.1(11) no
H101 C10 H102 108.4(16) no
C10 C11 C12 112.36(17) yes
C10 C11 H111 110.8(12) no
C12 C11 H111 108.2(12) no
C10 C11 H112 111.3(12) no
C12 C11 H112 107.6(13) no
H111 C11 H112 106.4(16) no
C11 C12 C13 112.02(14) yes
C11 C12 H121 109.0(12) no
C13 C12 H121 107.8(12) no
C11 C12 H122 110.8(12) no
C13 C12 H122 104.7(13) no
H121 C12 H122 112.4(17) no
C12 C13 C14 108.12(15) yes
C12 C13 H131 108.3(13) no
C14 C13 H131 108.6(12) no
C12 C13 H132 110.4(12) no
C14 C13 H132 111.5(12) no
H131 C13 H132 109.7(16) no
C9 C14 C13 120.13(14) yes
C9 C14 N15 113.72(15) yes
C13 C14 N15 123.79(15) yes
C14 N15 O16 109.49(13) yes
C1 O16 N15 108.76(11) yes
C6 C17 H171 106.4(11) no
C6 C17 H172 108.2(12) no
H171 C17 H172 112.2(20) no
C6 C17 H173 109.7(14) no
H171 C17 H173 108.3(16) no
H172 C17 H173 112(2) no
C6 C18 H181 108.0(12) no
C6 C18 H182 109.6(12) no
H181 C18 H182 110.5(15) no
C6 C18 H183 108.5(12) no
H181 C18 H183 113.5(19) no
H182 C18 H183 106.7(18) no

loop_
_geom_bond_atom_site_label_1
_geom_bond_atom_site_label_2
_geom_bond_distance
_geom_bond_publ_flag
C1 C2 1.489(3) yes
C1 C9 1.528(2) yes
C1 O16 1.4624(19) yes
C1 H11 1.04(2) no
C2 C3 1.317(3) yes
C2 H21 1.00(2) no
C3 C4 1.486(2) yes
C3 H31 0.94(2) no
C4 O5 1.4371(17) yes
C4 C8 1.5180(18) yes
C4 H41 0.984(17) no
O5 C6 1.4424(17) yes
C6 O7 1.4244(16) yes
C6 C17 1.506(2) yes
C6 C18 1.509(2) yes
O7 C8 1.4334(15) yes
C8 C9 1.5260(18) yes
C8 H81 0.971(16) no
C9 C10 1.551(2) yes
C9 C14 1.5106(19) yes
C10 C11 1.518(3) yes
C10 H101 0.94(2) no
C10 H102 0.968(19) no
C11 C12 1.532(3) yes
C11 H111 1.00(2) no
C11 H112 0.95(2) no
C12 C13 1.543(3) yes
C12 H121 1.04(2) no
C12 H122 1.06(2) no
C13 C14 1.481(2) yes
C13 H131 0.95(2) no
C13 H132 1.01(2) no
C14 N15 1.284(2) yes
N15 O16 1.415(2) yes
C17 H171 1.02(2) no
C17 H172 0.97(2) no
C17 H173 0.95(3) no
C18 H181 1.03(2) no
C18 H182 1.01(2) no
C18 H183 0.96(2) no

loop_
_geom_contact_atom_site_label_1
_geom_contact_atom_site_label_2
_geom_contact_distance
_geom_contact_site_symmetry_2
_geom_contact_publ_flag
O5 C18 3.535(2) 2_456 no
O7 C18 3.565(2) 2_556 no
O16 C17 3.536(2) 2_566 no

loop_
_geom_torsion_atom_site_label_1
_geom_torsion_atom_site_label_2
_geom_torsion_atom_site_label_3
_geom_torsion_atom_site_label_4
_geom_torsion
_geom_torsion_publ_flag
O5 C4 C3 C2 127.3(2) no
O5 C4 C8 O7 -33.6(1) no
O5 C4 C8 C9 -152.1(1) no
O5 C6 O7 C8 -25.1(1) no
O7 C6 O5 C4 2.5(1) no
O7 C8 C4 C3 84.7(1) no
O7 C8 C9 C1 -77.1(1) no
O7 C8 C9 C10 53.1(1) no
O7 C8 C9 C14 169.6(1) no
O16 N15 C14 C9 -3.3(2) no
O16 N15 C14 C13 -165.8(1) no
O16 C1 C2 C3 116.9(2) no
O16 C1 C9 C8 -138.2(1) no
O16 C1 C9 C10 93.8(1) no
O16 C1 C9 C14 -17.3(1) no
N15 O16 C1 C2 -106.3(2) no
N15 O16 C1 C9 17.1(2) no
N15 C14 C9 C1 13.4(2) no
N15 C14 C9 C8 135.0(1) no
N15 C14 C9 C10 -105.2(2) no
N15 C14 C13 C12 106.2(2) no
C1 O16 N15 C14 -9.1(2) no
C1 C2 C3 C4 3.4(3) no
C1 C9 C8 C4 38.0(2) no
C1 C9 C10 C11 -163.9(1) no
C1 C9 C14 C13 176.6(1) no
C2 C1 C9 C8 -21.1(2) no
C2 C1 C9 C10 -149.1(1) no
C2 C1 C9 C14 99.8(2) no
C2 C3 C4 C8 13.0(2) no
C3 C2 C1 C9 1.0(3) no
C3 C4 O5 C6 -101.7(1) no
C3 C4 C8 C9 -33.8(2) no
C4 O5 C6 C17 119.2(1) no
C4 O5 C6 C18 -116.8(1) no
C4 C8 O7 C6 36.5(1) no
C4 C8 C9 C10 168.1(1) no
C4 C8 C9 C14 -75.4(2) no
C6 O5 C4 C8 19.3(1) no
C6 O7 C8 C9 161.3(1) no
C8 O7 C6 C17 -143.9(1) no
C8 O7 C6 C18 92.5(1) no
C8 C9 C10 C11 66.2(2) no
C8 C9 C14 C13 -61.8(2) no
C9 C10 C11 C12 58.0(2) no
C9 C14 C13 C12 -55.3(2) no
C10 C9 C14 C13 58.0(2) no
C10 C11 C12 C13 -53.3(2) no
C11 C10 C9 C14 -55.4(2) no
C11 C12 C13 C14 48.5(3) no
